data_4315005
loop_
_publ_author_name
'Kensha Marie Clark'
'Joseph W. Ziller'
'Alan F. Heyduk'

_publ_section_title
;
 Steric Control of Coordination Geometry in Titanium-Imido Complexes of
 N,N'-bis(arylimino)acenaphthylene Ligands
;
_journal_name_full 'Inorganic Chemistry'
_journal_page_first 2222
_journal_page_last 2231
_journal_paper_doi 10.1021/ic902101z
_journal_volume 49
_journal_year 2010
_chemical_formula_sum 'C36 H41 Cl6 N3 Ti'
_chemical_formula_weight 776.32
_chemical_name_systematic
; 
 ? 
;
_space_group_IT_number 4
_symmetry_cell_setting monoclinic
_symmetry_space_group_name_Hall 'P 2yb'
_symmetry_space_group_name_H-M 'P 1 21 1'
_atom_sites_solution_hydrogens geom
_atom_sites_solution_primary direct
_atom_sites_solution_secondary difmap
_audit_creation_method SHELXTL
_cell_angle_alpha 90.00
_cell_angle_beta 105.631(2)
_cell_angle_gamma 90.00
_cell_formula_units_Z 2
_cell_length_a 10.7937(14)
_cell_length_b 12.3268(16)
_cell_length_c 15.0167(19)
_cell_measurement_temperature 158(2)
_cell_volume 1924.1(4)
_computing_cell_refinement 'Bruker SMART/SAINT'
_computing_data_collection 'Bruker SMART'
_computing_data_reduction 'Bruker SAINT'
_computing_molecular_graphics 'Bruker SHELXTL'
_computing_publication_material 'Bruker SHELXTL'
_computing_structure_refinement 'Bruker SHELXTL'
_computing_structure_solution 'Bruker SHELXTL'
_diffrn_ambient_temperature 158(2)
_diffrn_measured_fraction_theta_full 0.999
_diffrn_measured_fraction_theta_max 0.999
_diffrn_measurement_device_type 'CCD area detector'
_diffrn_measurement_method 'phi and omega scans'
_diffrn_radiation_monochromator graphite
_diffrn_radiation_source 'normal-focus sealed tube'
_diffrn_radiation_type MoK\a
_diffrn_radiation_wavelength 0.71073
_diffrn_reflns_av_R_equivalents 0.0303
_diffrn_reflns_av_sigmaI/netI 0.0594
_diffrn_reflns_limit_h_max 13
_diffrn_reflns_limit_h_min -13
_diffrn_reflns_limit_k_max 15
_diffrn_reflns_limit_k_min -15
_diffrn_reflns_limit_l_max 18
_diffrn_reflns_limit_l_min -13
_diffrn_reflns_number 11717
_diffrn_reflns_theta_full 26.37
_diffrn_reflns_theta_max 26.37
_diffrn_reflns_theta_min 1.41
_diffrn_standards_decay_% '< 1.0'
_diffrn_standards_interval_count 'initial 50 frames recollected'
_diffrn_standards_number '50 frames'
_exptl_absorpt_coefficient_mu 0.668
_exptl_absorpt_correction_T_max 0.9064
_exptl_absorpt_correction_T_min 0.8561
_exptl_absorpt_correction_type multi-scan
_exptl_absorpt_process_details 'Bruker SADABS'
_exptl_crystal_colour red-orange
_exptl_crystal_density_diffrn 1.340
_exptl_crystal_density_meas ?
_exptl_crystal_density_method 'not measured'
_exptl_crystal_description irregular
_exptl_crystal_F_000 804
_exptl_crystal_size_max 0.24
_exptl_crystal_size_mid 0.19
_exptl_crystal_size_min 0.15
_refine_diff_density_max 0.792
_refine_diff_density_min -0.675
_refine_diff_density_rms 0.076
_refine_ls_abs_structure_details 'Flack H D (1983), Acta Cryst. A39, 876-881'
_refine_ls_abs_structure_Flack -0.04(4)
_refine_ls_extinction_method none
_refine_ls_goodness_of_fit_ref 1.033
_refine_ls_hydrogen_treatment constr
_refine_ls_matrix_type full
_refine_ls_number_parameters 415
_refine_ls_number_reflns 7061
_refine_ls_number_restraints 1
_refine_ls_restrained_S_all 1.033
_refine_ls_R_factor_all 0.0740
_refine_ls_R_factor_gt 0.0557
_refine_ls_shift/su_max 0.000
_refine_ls_shift/su_mean 0.000
_refine_ls_structure_factor_coef Fsqd
_refine_ls_weighting_details 'calc w=1/[\s^2^(Fo^2^)+(0.0672P)^2^+2.2687P] where P=(Fo^2^+2Fc^2^)/3'
_refine_ls_weighting_scheme calc
_refine_ls_wR_factor_gt 0.1299
_refine_ls_wR_factor_ref 0.1421
_reflns_number_gt 5845
_reflns_number_total 7061
_reflns_threshold_expression >2sigma(I)
_cod_data_source_file ic902101z_si_001_2.cif
_cod_data_source_block afh98
_cod_depositor_comments
;
The following automatic conversions were performed:

'_symmetry_cell_setting' value 'Monoclinic' changed to 'monoclinic'
according to the built-in table from CIF Core dictionary named
'cif_core.dic' version 2.4.1 from 2010-06-29.

Automatic conversion script
Id: cif_fix_values 1646 2011-03-28 12:23:43Z adriana 

The following automatic conversions were performed:

'_exptl_crystal_density_meas' value 'n/a' was changed to '?' - the
value is perceived as not measured.

Automatic conversion script
Id: cif_fix_values 3008 2015-01-20 13:52:24Z robertas 
;
_cod_database_code 4315005

loop_
_symmetry_equiv_pos_as_xyz
'x, y, z'
'-x, y+1/2, -z'

loop_
_atom_site_label
_atom_site_type_symbol
_atom_site_fract_x
_atom_site_fract_y
_atom_site_fract_z
_atom_site_U_iso_or_equiv
_atom_site_adp_type
_atom_site_occupancy
_atom_site_symmetry_multiplicity
_atom_site_calc_flag
_atom_site_refinement_flags
_atom_site_disorder_assembly
_atom_site_disorder_group
Ti1 Ti 0.82056(7) 0.51120(6) 0.70492(5) 0.01900(18) Uani 1 1 d . . .
Cl1 Cl 0.84146(12) 0.67421(9) 0.63300(8) 0.0284(3) Uani 1 1 d . . .
Cl2 Cl 0.76297(13) 0.58595(10) 0.83104(8) 0.0333(3) Uani 1 1 d . . .
N1 N 0.9714(3) 0.4363(3) 0.6456(2) 0.0187(8) Uani 1 1 d . . .
N2 N 0.9216(3) 0.3834(3) 0.8065(2) 0.0184(8) Uani 1 1 d . . .
N3 N 0.6879(4) 0.4478(3) 0.6403(3) 0.0255(9) Uani 1 1 d . . .
C1 C 1.0276(4) 0.3518(4) 0.6883(3) 0.0196(9) Uani 1 1 d . . .
C2 C 1.1224(4) 0.2749(4) 0.6730(3) 0.0205(9) Uani 1 1 d . . .
C3 C 1.1782(4) 0.2523(4) 0.6026(3) 0.0215(9) Uani 1 1 d . . .
H3A H 1.1556 0.2932 0.5469 0.026 Uiso 1 1 calc R . .
C4 C 1.2686(5) 0.1685(4) 0.6141(3) 0.0284(10) Uani 1 1 d . . .
H4A H 1.3055 0.1528 0.5648 0.034 Uiso 1 1 calc R . .
C5 C 1.3062(4) 0.1080(4) 0.6934(3) 0.0261(10) Uani 1 1 d . . .
H5A H 1.3695 0.0531 0.6989 0.031 Uiso 1 1 calc R . .
C6 C 1.2501(4) 0.1276(4) 0.7679(3) 0.0240(10) Uani 1 1 d . . .
C7 C 1.2764(5) 0.0709(4) 0.8532(3) 0.0283(11) Uani 1 1 d . . .
H7A H 1.3386 0.0144 0.8657 0.034 Uiso 1 1 calc R . .
C8 C 1.2120(5) 0.0973(4) 0.9178(3) 0.0288(11) Uani 1 1 d . . .
H8A H 1.2316 0.0580 0.9743 0.035 Uiso 1 1 calc R . .
C9 C 1.1178(4) 0.1804(4) 0.9038(3) 0.0244(10) Uani 1 1 d . . .
H9A H 1.0751 0.1970 0.9498 0.029 Uiso 1 1 calc R . .
C10 C 1.0903(4) 0.2364(4) 0.8213(3) 0.0197(9) Uani 1 1 d . . .
C11 C 1.0042(4) 0.3252(4) 0.7802(3) 0.0188(9) Uani 1 1 d . . .
C12 C 1.1577(4) 0.2095(4) 0.7548(3) 0.0200(9) Uani 1 1 d . . .
C13 C 1.0159(4) 0.4740(4) 0.5669(3) 0.0184(9) Uani 1 1 d . . .
C14 C 0.9524(4) 0.4421(4) 0.4775(3) 0.0238(10) Uani 1 1 d . . .
C15 C 1.0014(5) 0.4789(5) 0.4059(3) 0.0317(12) Uani 1 1 d . . .
H15A H 0.9597 0.4584 0.3440 0.038 Uiso 1 1 calc R . .
C16 C 1.1106(5) 0.5452(4) 0.4231(3) 0.0305(12) Uani 1 1 d . . .
C17 C 1.1687(4) 0.5743(4) 0.5138(3) 0.0264(10) Uani 1 1 d . . .
H17A H 1.2427 0.6195 0.5262 0.032 Uiso 1 1 calc R . .
C18 C 1.1236(4) 0.5403(4) 0.5870(3) 0.0222(10) Uani 1 1 d . . .
C19 C 0.8400(5) 0.3664(5) 0.4586(3) 0.0353(13) Uani 1 1 d . . .
H19A H 0.8195 0.3492 0.5167 0.053 Uiso 1 1 calc R . .
H19B H 0.8615 0.2995 0.4308 0.053 Uiso 1 1 calc R . .
H19C H 0.7655 0.4010 0.4160 0.053 Uiso 1 1 calc R . .
C20 C 1.1606(6) 0.5839(7) 0.3441(4) 0.0529(18) Uani 1 1 d . . .
H20A H 1.2372 0.6288 0.3682 0.079 Uiso 1 1 calc R . .
H20B H 1.0941 0.6268 0.3012 0.079 Uiso 1 1 calc R . .
H20C H 1.1830 0.5212 0.3114 0.079 Uiso 1 1 calc R . .
C21 C 1.1904(5) 0.5728(5) 0.6852(3) 0.0335(12) Uani 1 1 d . . .
H21A H 1.2642 0.6193 0.6856 0.050 Uiso 1 1 calc R . .
H21B H 1.2203 0.5077 0.7222 0.050 Uiso 1 1 calc R . .
H21C H 1.1301 0.6125 0.7117 0.050 Uiso 1 1 calc R . .
C22 C 0.9081(4) 0.3628(4) 0.8975(3) 0.0212(9) Uani 1 1 d . . .
C23 C 0.8099(4) 0.2952(4) 0.9095(3) 0.0236(10) Uani 1 1 d . . .
C24 C 0.8013(5) 0.2778(4) 0.9992(3) 0.0272(11) Uani 1 1 d . . .
H24A H 0.7338 0.2336 1.0086 0.033 Uiso 1 1 calc R . .
C25 C 0.8885(5) 0.3230(4) 1.0753(3) 0.0303(12) Uani 1 1 d . . .
C26 C 0.9838(5) 0.3902(4) 1.0613(3) 0.0309(11) Uani 1 1 d . . .
H26A H 1.0433 0.4216 1.1133 0.037 Uiso 1 1 calc R . .
C27 C 0.9953(4) 0.4134(4) 0.9727(3) 0.0232(10) Uani 1 1 d . . .
C28 C 0.7181(5) 0.2425(5) 0.8276(3) 0.0314(11) Uani 1 1 d . . .
H28A H 0.6557 0.1987 0.8486 0.047 Uiso 1 1 calc R . .
H28B H 0.7662 0.1959 0.7958 0.047 Uiso 1 1 calc R . .
H28C H 0.6727 0.2987 0.7849 0.047 Uiso 1 1 calc R . .
C29 C 0.8760(7) 0.3007(6) 1.1720(4) 0.0504(16) Uani 1 1 d . . .
H29A H 0.9446 0.3387 1.2174 0.076 Uiso 1 1 calc R . .
H29B H 0.8831 0.2226 1.1842 0.076 Uiso 1 1 calc R . .
H29C H 0.7922 0.3266 1.1768 0.076 Uiso 1 1 calc R . .
C30 C 1.0970(5) 0.4891(5) 0.9579(4) 0.0361(12) Uani 1 1 d . . .
H30A H 1.0894 0.4953 0.8916 0.054 Uiso 1 1 calc R . .
H30B H 1.1823 0.4607 0.9897 0.054 Uiso 1 1 calc R . .
H30C H 1.0857 0.5608 0.9829 0.054 Uiso 1 1 calc R . .
C31 C 0.5564(4) 0.4213(4) 0.5883(3) 0.0276(11) Uani 1 1 d . . .
C32 C 0.4662(5) 0.4393(5) 0.6509(4) 0.0348(12) Uani 1 1 d . . .
H32A H 0.4913 0.3909 0.7045 0.052 Uiso 1 1 calc R . .
H32B H 0.3774 0.4237 0.6160 0.052 Uiso 1 1 calc R . .
H32C H 0.4726 0.5149 0.6720 0.052 Uiso 1 1 calc R . .
C33 C 0.5500(5) 0.3032(5) 0.5560(4) 0.0347(12) Uani 1 1 d . . .
H33A H 0.5757 0.2552 0.6099 0.052 Uiso 1 1 calc R . .
H33B H 0.6083 0.2928 0.5167 0.052 Uiso 1 1 calc R . .
H33C H 0.4618 0.2858 0.5206 0.052 Uiso 1 1 calc R . .
C34 C 0.5164(5) 0.4974(5) 0.5046(4) 0.0387(13) Uani 1 1 d . . .
H34A H 0.5732 0.4862 0.4644 0.058 Uiso 1 1 calc R . .
H34B H 0.5230 0.5729 0.5259 0.058 Uiso 1 1 calc R . .
H34C H 0.4274 0.4819 0.4700 0.058 Uiso 1 1 calc R . .
C35 C 0.4867(6) -0.0433(6) 0.0859(5) 0.0522(16) Uani 1 1 d . . .
H35A H 0.4547 -0.0340 0.1413 0.063 Uiso 1 1 calc R . .
H35B H 0.4113 -0.0570 0.0326 0.063 Uiso 1 1 calc R . .
Cl3 Cl 0.5850(2) -0.15476(19) 0.1019(2) 0.0887(8) Uani 1 1 d . . .
Cl4 Cl 0.55884(17) 0.07640(17) 0.06645(15) 0.0706(5) Uani 1 1 d . . .
C36 C 0.6168(8) -0.1746(7) 0.7736(10) 0.128(5) Uani 1 1 d . . .
H36A H 0.6487 -0.2216 0.8284 0.153 Uiso 1 1 calc R . .
H36B H 0.6720 -0.1873 0.7316 0.153 Uiso 1 1 calc R . .
Cl5 Cl 0.4621(2) -0.2120(2) 0.7181(2) 0.1106(10) Uani 1 1 d . . .
Cl6 Cl 0.6322(2) -0.04251(18) 0.8084(2) 0.0954(8) Uani 1 1 d . . .

loop_
_atom_site_aniso_label
_atom_site_aniso_U_11
_atom_site_aniso_U_22
_atom_site_aniso_U_33
_atom_site_aniso_U_23
_atom_site_aniso_U_13
_atom_site_aniso_U_12
Ti1 0.0188(4) 0.0196(4) 0.0200(4) 0.0010(3) 0.0078(3) 0.0023(3)
Cl1 0.0353(7) 0.0241(6) 0.0273(6) 0.0040(5) 0.0113(5) 0.0005(5)
Cl2 0.0475(7) 0.0309(7) 0.0276(6) 0.0043(5) 0.0206(5) 0.0138(6)
N1 0.0180(18) 0.021(2) 0.0155(17) 0.0013(15) 0.0024(14) 0.0015(15)
N2 0.0198(19) 0.0191(19) 0.0178(18) 0.0007(15) 0.0074(15) -0.0005(15)
N3 0.020(2) 0.027(2) 0.030(2) -0.0002(17) 0.0067(16) 0.0010(17)
C1 0.018(2) 0.024(2) 0.018(2) -0.0025(18) 0.0063(17) -0.0019(18)
C2 0.019(2) 0.022(2) 0.021(2) -0.0020(18) 0.0047(17) -0.0011(18)
C3 0.020(2) 0.026(2) 0.019(2) -0.0025(18) 0.0075(18) -0.0018(19)
C4 0.028(3) 0.033(3) 0.029(2) -0.004(2) 0.016(2) -0.002(2)
C5 0.020(2) 0.029(3) 0.029(2) -0.004(2) 0.0069(19) 0.007(2)
C6 0.018(2) 0.025(2) 0.027(2) -0.0019(19) 0.0045(19) 0.0027(19)
C7 0.026(2) 0.029(3) 0.028(2) 0.002(2) 0.003(2) 0.009(2)
C8 0.031(3) 0.032(3) 0.023(2) 0.003(2) 0.006(2) 0.006(2)
C9 0.024(2) 0.029(3) 0.021(2) 0.002(2) 0.0089(19) 0.003(2)
C10 0.021(2) 0.019(2) 0.018(2) -0.0018(17) 0.0040(17) 0.0009(18)
C11 0.020(2) 0.020(2) 0.017(2) 0.0023(17) 0.0056(17) -0.0036(18)
C12 0.019(2) 0.022(2) 0.018(2) -0.0024(18) 0.0037(17) -0.0041(18)
C13 0.018(2) 0.018(2) 0.020(2) 0.0014(17) 0.0079(17) 0.0047(17)
C14 0.023(2) 0.025(3) 0.023(2) 0.0010(19) 0.0060(19) 0.0011(19)
C15 0.029(3) 0.047(3) 0.019(2) 0.004(2) 0.0064(19) 0.009(2)
C16 0.030(3) 0.035(3) 0.030(3) 0.014(2) 0.014(2) 0.010(2)
C17 0.017(2) 0.028(3) 0.038(3) 0.011(2) 0.0140(19) 0.006(2)
C18 0.021(2) 0.022(2) 0.024(2) 0.0006(18) 0.0081(18) 0.0048(18)
C19 0.028(3) 0.048(4) 0.028(3) -0.002(2) 0.004(2) -0.012(2)
C20 0.034(3) 0.088(5) 0.043(3) 0.033(4) 0.022(3) 0.010(3)
C21 0.029(3) 0.042(3) 0.033(3) -0.018(2) 0.013(2) -0.009(2)
C22 0.022(2) 0.024(2) 0.019(2) 0.0008(18) 0.0082(18) 0.0065(19)
C23 0.026(2) 0.019(2) 0.027(2) 0.0035(19) 0.011(2) 0.0070(19)
C24 0.033(3) 0.024(3) 0.030(3) 0.007(2) 0.018(2) 0.003(2)
C25 0.046(3) 0.026(3) 0.023(2) 0.007(2) 0.016(2) 0.010(2)
C26 0.037(3) 0.033(3) 0.019(2) -0.003(2) 0.002(2) 0.006(2)
C27 0.020(2) 0.027(3) 0.021(2) -0.0024(19) 0.0045(19) 0.0025(19)
C28 0.032(3) 0.035(3) 0.030(3) -0.004(2) 0.014(2) -0.009(2)
C29 0.069(4) 0.057(4) 0.030(3) 0.008(3) 0.020(3) 0.004(3)
C30 0.035(3) 0.039(3) 0.031(3) -0.004(2) 0.005(2) -0.011(2)
C31 0.017(2) 0.035(3) 0.029(2) 0.003(2) 0.0027(19) -0.003(2)
C32 0.022(2) 0.041(3) 0.043(3) 0.000(2) 0.011(2) 0.005(2)
C33 0.029(3) 0.035(3) 0.041(3) -0.003(2) 0.011(2) -0.008(2)
C34 0.032(3) 0.040(3) 0.040(3) 0.012(3) 0.003(2) -0.002(3)
C35 0.043(4) 0.053(4) 0.063(4) 0.018(3) 0.018(3) 0.006(3)
Cl3 0.0546(12) 0.0683(13) 0.154(2) 0.0304(14) 0.0463(13) 0.0249(10)
Cl4 0.0499(10) 0.0587(12) 0.0987(14) 0.0134(11) 0.0121(10) -0.0140(9)
C36 0.050(5) 0.036(5) 0.264(15) -0.019(7) -0.013(7) -0.003(4)
Cl5 0.0669(14) 0.0701(16) 0.159(2) 0.0102(15) -0.0306(14) -0.0218(12)
Cl6 0.0582(12) 0.0518(12) 0.151(2) -0.0213(13) -0.0163(13) 0.0006(10)

loop_
_atom_type_symbol
_atom_type_description
_atom_type_scat_dispersion_real
_atom_type_scat_dispersion_imag
_atom_type_scat_source
C C 0.0033 0.0016 'International Tables Vol C Tables 4.2.6.8 and 6.1.1.4'
H H 0.0000 0.0000 'International Tables Vol C Tables 4.2.6.8 and 6.1.1.4'
N N 0.0061 0.0033 'International Tables Vol C Tables 4.2.6.8 and 6.1.1.4'
Cl Cl 0.1484 0.1585 'International Tables Vol C Tables 4.2.6.8 and 6.1.1.4'
Ti Ti 0.2776 0.4457 'International Tables Vol C Tables 4.2.6.8 and 6.1.1.4'

loop_
_geom_angle_atom_site_label_1
_geom_angle_atom_site_label_2
_geom_angle_atom_site_label_3
_geom_angle
_geom_angle_site_symmetry_1
_geom_angle_site_symmetry_3
_geom_angle_publ_flag
N3 Ti1 N1 100.03(16) . . ?
N3 Ti1 N2 104.23(17) . . ?
N1 Ti1 N2 73.30(12) . . ?
N3 Ti1 Cl1 107.85(14) . . ?
N1 Ti1 Cl1 89.98(10) . . ?
N2 Ti1 Cl1 145.93(10) . . ?
N3 Ti1 Cl2 106.19(14) . . ?
N1 Ti1 Cl2 149.38(10) . . ?
N2 Ti1 Cl2 85.01(9) . . ?
Cl1 Ti1 Cl2 96.68(5) . . ?
C1 N1 C13 116.5(4) . . ?
C1 N1 Ti1 115.3(3) . . ?
C13 N1 Ti1 128.1(3) . . ?
C11 N2 C22 116.8(4) . . ?
C11 N2 Ti1 115.5(3) . . ?
C22 N2 Ti1 127.7(3) . . ?
C31 N3 Ti1 164.1(4) . . ?
N1 C1 C2 134.8(4) . . ?
N1 C1 C11 117.5(4) . . ?
C2 C1 C11 107.6(4) . . ?
C3 C2 C12 118.3(4) . . ?
C3 C2 C1 136.3(4) . . ?
C12 C2 C1 105.5(4) . . ?
C2 C3 C4 119.2(4) . . ?
C5 C4 C3 122.8(4) . . ?
C4 C5 C6 120.0(4) . . ?
C12 C6 C7 116.5(4) . . ?
C12 C6 C5 116.7(4) . . ?
C7 C6 C5 126.8(4) . . ?
C8 C7 C6 120.2(4) . . ?
C7 C8 C9 123.0(4) . . ?
C10 C9 C8 117.8(4) . . ?
C9 C10 C12 119.1(4) . . ?
C9 C10 C11 135.5(4) . . ?
C12 C10 C11 105.4(4) . . ?
N2 C11 C10 134.7(4) . . ?
N2 C11 C1 117.5(4) . . ?
C10 C11 C1 107.8(4) . . ?
C6 C12 C10 123.4(4) . . ?
C6 C12 C2 122.9(4) . . ?
C10 C12 C2 113.7(4) . . ?
C18 C13 C14 122.9(4) . . ?
C18 C13 N1 116.7(4) . . ?
C14 C13 N1 120.4(4) . . ?
C13 C14 C15 117.5(4) . . ?
C13 C14 C19 121.5(4) . . ?
C15 C14 C19 120.8(4) . . ?
C14 C15 C16 121.5(4) . . ?
C17 C16 C15 117.9(4) . . ?
C17 C16 C20 122.0(5) . . ?
C15 C16 C20 120.1(5) . . ?
C18 C17 C16 122.8(5) . . ?
C17 C18 C13 117.4(4) . . ?
C17 C18 C21 121.2(4) . . ?
C13 C18 C21 121.4(4) . . ?
C23 C22 C27 121.8(4) . . ?
C23 C22 N2 120.2(4) . . ?
C27 C22 N2 117.9(4) . . ?
C24 C23 C22 117.9(4) . . ?
C24 C23 C28 121.6(4) . . ?
C22 C23 C28 120.5(4) . . ?
C25 C24 C23 121.9(5) . . ?
C26 C25 C24 118.9(4) . . ?
C26 C25 C29 121.1(5) . . ?
C24 C25 C29 120.0(5) . . ?
C25 C26 C27 122.0(5) . . ?
C26 C27 C22 117.5(4) . . ?
C26 C27 C30 121.6(4) . . ?
C22 C27 C30 121.0(4) . . ?
N3 C31 C33 109.7(4) . . ?
N3 C31 C34 108.6(4) . . ?
C33 C31 C34 110.1(4) . . ?
N3 C31 C32 108.9(4) . . ?
C33 C31 C32 110.4(4) . . ?
C34 C31 C32 109.1(4) . . ?
Cl3 C35 Cl4 114.7(3) . . ?
Cl6 C36 Cl5 114.0(5) . . ?

loop_
_geom_bond_atom_site_label_1
_geom_bond_atom_site_label_2
_geom_bond_distance
_geom_bond_site_symmetry_2
_geom_bond_publ_flag
Ti1 N3 1.690(4) . ?
Ti1 N1 2.254(4) . ?
Ti1 N2 2.259(4) . ?
Ti1 Cl1 2.3208(14) . ?
Ti1 Cl2 2.3360(13) . ?
N1 C1 1.286(6) . ?
N1 C13 1.466(5) . ?
N2 C11 1.287(6) . ?
N2 C22 1.435(5) . ?
N3 C31 1.461(6) . ?
C1 C2 1.458(6) . ?
C1 C11 1.504(6) . ?
C2 C3 1.379(6) . ?
C2 C12 1.433(6) . ?
C3 C4 1.400(7) . ?
C4 C5 1.370(7) . ?
C5 C6 1.429(6) . ?
C6 C12 1.395(6) . ?
C6 C7 1.419(7) . ?
C7 C8 1.376(7) . ?
C8 C9 1.419(7) . ?
C9 C10 1.379(6) . ?
C10 C12 1.424(6) . ?
C10 C11 1.461(6) . ?
C13 C18 1.386(6) . ?
C13 C14 1.389(6) . ?
C14 C15 1.396(6) . ?
C14 C19 1.496(7) . ?
C15 C16 1.401(7) . ?
C16 C17 1.384(7) . ?
C16 C20 1.507(7) . ?
C17 C18 1.382(6) . ?
C18 C21 1.512(6) . ?
C22 C23 1.398(7) . ?
C22 C27 1.406(6) . ?
C23 C24 1.392(6) . ?
C23 C28 1.503(7) . ?
C24 C25 1.387(7) . ?
C25 C26 1.381(8) . ?
C25 C29 1.518(7) . ?
C26 C27 1.398(7) . ?
C27 C30 1.502(7) . ?
C31 C33 1.531(8) . ?
C31 C34 1.535(7) . ?
C31 C32 1.540(7) . ?
C35 Cl3 1.713(7) . ?
C35 Cl4 1.729(7) . ?
C36 Cl6 1.704(9) . ?
C36 Cl5 1.717(9) . ?

loop_
_geom_torsion_atom_site_label_1
_geom_torsion_atom_site_label_2
_geom_torsion_atom_site_label_3
_geom_torsion_atom_site_label_4
_geom_torsion
_geom_torsion_site_symmetry_1
_geom_torsion_site_symmetry_2
_geom_torsion_site_symmetry_3
_geom_torsion_site_symmetry_4
_geom_torsion_publ_flag
N3 Ti1 N1 C1 -93.3(3) . . . . ?
N2 Ti1 N1 C1 8.7(3) . . . . ?
Cl1 Ti1 N1 C1 158.6(3) . . . . ?
Cl2 Ti1 N1 C1 55.5(4) . . . . ?
N3 Ti1 N1 C13 89.0(4) . . . . ?
N2 Ti1 N1 C13 -169.0(4) . . . . ?
Cl1 Ti1 N1 C13 -19.1(3) . . . . ?
Cl2 Ti1 N1 C13 -122.3(3) . . . . ?
N3 Ti1 N2 C11 90.6(3) . . . . ?
N1 Ti1 N2 C11 -5.8(3) . . . . ?
Cl1 Ti1 N2 C11 -69.4(4) . . . . ?
Cl2 Ti1 N2 C11 -163.9(3) . . . . ?
N3 Ti1 N2 C22 -92.0(4) . . . . ?
N1 Ti1 N2 C22 171.6(4) . . . . ?
Cl1 Ti1 N2 C22 108.0(3) . . . . ?
Cl2 Ti1 N2 C22 13.5(3) . . . . ?
N1 Ti1 N3 C31 -148.8(12) . . . . ?
N2 Ti1 N3 C31 136.0(12) . . . . ?
Cl1 Ti1 N3 C31 -55.6(13) . . . . ?
Cl2 Ti1 N3 C31 47.2(13) . . . . ?
C13 N1 C1 C2 -6.2(7) . . . . ?
Ti1 N1 C1 C2 175.8(4) . . . . ?
C13 N1 C1 C11 167.5(4) . . . . ?
Ti1 N1 C1 C11 -10.5(5) . . . . ?
N1 C1 C2 C3 -10.0(10) . . . . ?
C11 C1 C2 C3 175.8(5) . . . . ?
N1 C1 C2 C12 171.4(5) . . . . ?
C11 C1 C2 C12 -2.7(5) . . . . ?
C12 C2 C3 C4 -1.3(6) . . . . ?
C1 C2 C3 C4 -179.7(5) . . . . ?
C2 C3 C4 C5 -1.0(7) . . . . ?
C3 C4 C5 C6 1.6(8) . . . . ?
C4 C5 C6 C12 0.0(7) . . . . ?
C4 C5 C6 C7 178.5(5) . . . . ?
C12 C6 C7 C8 0.2(7) . . . . ?
C5 C6 C7 C8 -178.3(5) . . . . ?
C6 C7 C8 C9 0.1(8) . . . . ?
C7 C8 C9 C10 0.2(8) . . . . ?
C8 C9 C10 C12 -0.6(7) . . . . ?
C8 C9 C10 C11 -179.4(5) . . . . ?
C22 N2 C11 C10 1.9(7) . . . . ?
Ti1 N2 C11 C10 179.6(4) . . . . ?
C22 N2 C11 C1 -175.1(4) . . . . ?
Ti1 N2 C11 C1 2.6(5) . . . . ?
C9 C10 C11 N2 -0.4(9) . . . . ?
C12 C10 C11 N2 -179.2(5) . . . . ?
C9 C10 C11 C1 176.8(5) . . . . ?
C12 C10 C11 C1 -2.0(5) . . . . ?
N1 C1 C11 N2 5.4(6) . . . . ?
C2 C1 C11 N2 -179.2(4) . . . . ?
N1 C1 C11 C10 -172.3(4) . . . . ?
C2 C1 C11 C10 3.0(5) . . . . ?
C7 C6 C12 C10 -0.7(7) . . . . ?
C5 C6 C12 C10 178.0(4) . . . . ?
C7 C6 C12 C2 179.0(4) . . . . ?
C5 C6 C12 C2 -2.4(7) . . . . ?
C9 C10 C12 C6 0.9(7) . . . . ?
C11 C10 C12 C6 -180.0(4) . . . . ?
C9 C10 C12 C2 -178.8(4) . . . . ?
C11 C10 C12 C2 0.3(5) . . . . ?
C3 C2 C12 C6 3.0(7) . . . . ?
C1 C2 C12 C6 -178.1(4) . . . . ?
C3 C2 C12 C10 -177.3(4) . . . . ?
C1 C2 C12 C10 1.6(5) . . . . ?
C1 N1 C13 C18 -83.8(5) . . . . ?
Ti1 N1 C13 C18 93.9(4) . . . . ?
C1 N1 C13 C14 95.3(5) . . . . ?
Ti1 N1 C13 C14 -87.0(5) . . . . ?
C18 C13 C14 C15 0.4(7) . . . . ?
N1 C13 C14 C15 -178.6(4) . . . . ?
C18 C13 C14 C19 177.2(5) . . . . ?
N1 C13 C14 C19 -1.8(7) . . . . ?
C13 C14 C15 C16 0.1(7) . . . . ?
C19 C14 C15 C16 -176.6(5) . . . . ?
C14 C15 C16 C17 -0.4(7) . . . . ?
C14 C15 C16 C20 -179.7(5) . . . . ?
C15 C16 C17 C18 0.2(7) . . . . ?
C20 C16 C17 C18 179.5(5) . . . . ?
C16 C17 C18 C13 0.3(7) . . . . ?
C16 C17 C18 C21 179.4(5) . . . . ?
C14 C13 C18 C17 -0.6(7) . . . . ?
N1 C13 C18 C17 178.4(4) . . . . ?
C14 C13 C18 C21 -179.7(4) . . . . ?
N1 C13 C18 C21 -0.7(6) . . . . ?
C11 N2 C22 C23 -96.9(5) . . . . ?
Ti1 N2 C22 C23 85.8(5) . . . . ?
C11 N2 C22 C27 83.7(5) . . . . ?
Ti1 N2 C22 C27 -93.6(4) . . . . ?
C27 C22 C23 C24 -0.8(7) . . . . ?
N2 C22 C23 C24 179.9(4) . . . . ?
C27 C22 C23 C28 179.9(5) . . . . ?
N2 C22 C23 C28 0.6(7) . . . . ?
C22 C23 C24 C25 -1.7(7) . . . . ?
C28 C23 C24 C25 177.7(5) . . . . ?
C23 C24 C25 C26 2.2(7) . . . . ?
C23 C24 C25 C29 -179.3(5) . . . . ?
C24 C25 C26 C27 -0.3(8) . . . . ?
C29 C25 C26 C27 -178.7(5) . . . . ?
C25 C26 C27 C22 -2.0(7) . . . . ?
C25 C26 C27 C30 178.2(5) . . . . ?
C23 C22 C27 C26 2.5(7) . . . . ?
N2 C22 C27 C26 -178.1(4) . . . . ?
C23 C22 C27 C30 -177.6(5) . . . . ?
N2 C22 C27 C30 1.7(7) . . . . ?
Ti1 N3 C31 C33 -175.0(11) . . . . ?
Ti1 N3 C31 C34 64.6(13) . . . . ?
Ti1 N3 C31 C32 -54.1(14) . . . . ?
